data_7124839
loop_
_publ_author_name
'Li, Meiqi'
'Zhang, Qi'
'Wang, Jian-Rong'
'Mei, Xuefeng'

_publ_section_title
;
 Mechanochromism triggered fluorescent color switching among polymorphs of
 a natural fluorescence pigment.
;
_journal_issue 75
_journal_name_full 'Chemical communications (Cambridge, England)'
_journal_page_first 11288
_journal_page_last 11291
_journal_paper_doi 10.1039/c6cc04958c
_journal_volume 52
_journal_year 2016
_chemical_formula_moiety 'C15 H10 O5'
_chemical_formula_sum 'C15 H10 O5'
_chemical_formula_weight 270.23
_space_group_crystal_system monoclinic
_space_group_IT_number 15
_space_group_name_Hall '-C 2yc'
_space_group_name_H-M_alt 'C 1 2/c 1'
_atom_sites_solution_hydrogens mixed
_audit_creation_date 2016-07-11
_audit_creation_method
;
Olex2 1.2-beta
(compiled 2016.02.19 svn.r3266 for OlexSys, GUI svn.r5155)
;
_audit_update_record
;
2016-08-11 deposited with the CCDC.
2016-08-22 downloaded from the CCDC.
;
_cell_angle_alpha 90
_cell_angle_beta 118.891(8)
_cell_angle_gamma 90
_cell_formula_units_Z 8
_cell_length_a 27.783(4)
_cell_length_b 4.6822(8)
_cell_length_c 20.212(3)
_cell_measurement_reflns_used 2205
_cell_measurement_temperature 100(2)
_cell_measurement_theta_max 23.929
_cell_measurement_theta_min 3.011
_cell_volume 2302.0(6)
_computing_cell_refinement 'SAINT v7.68A (Bruker, 2009)'
_computing_data_collection 'SMART (Bruker, 2009)'
_computing_data_reduction 'SAINT v7.68A (Bruker, 2009)'
_computing_molecular_graphics 'Olex2 (Dolomanov et al., 2009)'
_computing_publication_material 'Olex2 (Dolomanov et al., 2009)'
_computing_structure_refinement 'ShelXL (Sheldrick, 2015)'
_computing_structure_solution 'SHELXS-97 (Sheldrick, 2008)'
_diffrn_ambient_temperature 100
_diffrn_measured_fraction_theta_full 0.990
_diffrn_measured_fraction_theta_max 0.990
_diffrn_measurement_device_type 'Bruker APEX-II CCD'
_diffrn_measurement_method '\f and \w scans'
_diffrn_radiation_monochromator graphite
_diffrn_radiation_type MoK\a
_diffrn_radiation_wavelength 0.71073
_diffrn_reflns_av_R_equivalents 0.0895
_diffrn_reflns_av_unetI/netI 0.0662
_diffrn_reflns_Laue_measured_fraction_full 0.990
_diffrn_reflns_Laue_measured_fraction_max 0.990
_diffrn_reflns_limit_h_max 32
_diffrn_reflns_limit_h_min -31
_diffrn_reflns_limit_k_max 5
_diffrn_reflns_limit_k_min -5
_diffrn_reflns_limit_l_max 23
_diffrn_reflns_limit_l_min -23
_diffrn_reflns_number 13040
_diffrn_reflns_point_group_measured_fraction_full 0.990
_diffrn_reflns_point_group_measured_fraction_max 0.990
_diffrn_reflns_theta_full 24.381
_diffrn_reflns_theta_max 24.381
_diffrn_reflns_theta_min 1.674
_diffrn_standards_number 0
_exptl_absorpt_coefficient_mu 0.119
_exptl_absorpt_correction_T_max 0.7451
_exptl_absorpt_correction_T_min 0.4268
_exptl_absorpt_correction_type multi-scan
_exptl_absorpt_process_details
;
SADABS-2008/1 (Bruker,2008) was used for absorption correction.
wR2(int) was 0.1363 before and 0.0881 after correction.
The Ratio of minimum to maximum transmission is 0.5728.
The \l/2 correction factor is 0.0015.
;
_exptl_crystal_colour yellow
_exptl_crystal_colour_primary yellow
_exptl_crystal_density_diffrn 1.559
_exptl_crystal_density_method 'not measured'
_exptl_crystal_description needle
_exptl_crystal_F_000 1120
_exptl_crystal_size_max 0.4
_exptl_crystal_size_mid 0.1
_exptl_crystal_size_min 0.05
_refine_diff_density_max 0.374
_refine_diff_density_min -0.259
_refine_diff_density_rms 0.068
_refine_ls_extinction_method none
_refine_ls_goodness_of_fit_ref 1.062
_refine_ls_hydrogen_treatment mixed
_refine_ls_matrix_type full
_refine_ls_number_parameters 191
_refine_ls_number_reflns 1875
_refine_ls_number_restraints 0
_refine_ls_restrained_S_all 1.062
_refine_ls_R_factor_all 0.1084
_refine_ls_R_factor_gt 0.0562
_refine_ls_shift/su_max 0.000
_refine_ls_shift/su_mean 0.000
_refine_ls_structure_factor_coef Fsqd
_refine_ls_weighting_details 'w=1/[\s^2^(Fo^2^)+(0.0825P)^2^+1.8799P] where P=(Fo^2^+2Fc^2^)/3'
_refine_ls_weighting_scheme calc
_refine_ls_wR_factor_gt 0.1404
_refine_ls_wR_factor_ref 0.1748
_reflns_Friedel_coverage 0.000
_reflns_number_gt 1098
_reflns_number_total 1875
_reflns_threshold_expression 'I > 2\s(I)'
_cod_data_source_file c6cc04958c2.cif
_cod_data_source_block mo_2015538_0m
_cod_database_code 7124839
_shelx_space_group_comment
;
The symmetry employed for this shelxl refinement is uniquely defined
by the following loop, which should always be used as a source of
symmetry information in preference to the above space-group names.
They are only intended as comments.
;
_olex2_refinement_description
;
1. Fixed Uiso
 At 1.2 times of:
  All C(H) groups
 At 1.5 times of:
  All C(H,H,H) groups, All O(H) groups
2.a Aromatic/amide H refined with riding coordinates:
 C7(H7), C5(H5A), C4(H4A), C2(H2)
2.b Idealised Me refined as rotating group:
 C15(H15A,H15B,H15C)
;
_shelx_shelxl_version_number 2014/7
_olex2_submission_special_instructions 'No special instructions were received'

loop_
_space_group_symop_operation_xyz
'x, y, z'
'-x, y, -z+1/2'
'x+1/2, y+1/2, z'
'-x+1/2, y+1/2, -z+1/2'
'-x, -y, -z'
'x, -y, z-1/2'
'-x+1/2, -y+1/2, -z'
'x+1/2, -y+1/2, z-1/2'

loop_
_atom_site_label
_atom_site_type_symbol
_atom_site_fract_x
_atom_site_fract_y
_atom_site_fract_z
_atom_site_U_iso_or_equiv
_atom_site_adp_type
_atom_site_occupancy
_atom_site_site_symmetry_order
_atom_site_calc_flag
_atom_site_refinement_flags_posn
O4 O 0.49069(10) 1.1957(6) 0.33220(13) 0.0439(8) Uani 1 1 d .
H4 H 0.4744(16) 1.280(9) 0.364(2) 0.066 Uiso 1 1 d R
O5 O 0.73311(9) -0.0672(6) 0.57707(14) 0.0405(7) Uani 1 1 d .
H5 H 0.7274(17) 0.028(10) 0.537(2) 0.061 Uiso 1 1 d R
O2 O 0.55157(9) 0.6405(5) 0.57336(12) 0.0406(7) Uani 1 1 d .
O3 O 0.63607(10) 0.6264(6) 0.35056(14) 0.0430(8) Uani 1 1 d .
H3 H 0.6569(18) 0.504(10) 0.377(2) 0.064 Uiso 1 1 d R
O1 O 0.68596(9) 0.2912(5) 0.46656(12) 0.0385(7) Uani 1 1 d .
C7 C 0.70094(13) -0.0867(8) 0.6647(2) 0.0369(9) Uani 1 1 d .
H7 H 0.7276 -0.2306 0.6906 0.044 Uiso 1 1 calc R
C6 C 0.66692(13) -0.0038(8) 0.69291(19) 0.0371(9) Uani 1 1 d .
C5 C 0.62767(13) 0.2106(8) 0.65322(19) 0.0359(9) Uani 1 1 d .
H5A H 0.6037 0.2730 0.6715 0.043 Uiso 1 1 calc R
C12 C 0.62347(13) 0.3305(8) 0.58873(18) 0.0311(9) Uani 1 1 d .
C10 C 0.58085(13) 0.5531(8) 0.54760(17) 0.0289(9) Uani 1 1 d .
C14 C 0.57542(13) 0.6699(8) 0.47650(18) 0.0278(8) Uani 1 1 d .
C4 C 0.53520(13) 0.8709(8) 0.43757(18) 0.0321(9) Uani 1 1 d .
H4A H 0.5110 0.9278 0.4559 0.039 Uiso 1 1 calc R
C3 C 0.53004(13) 0.9910(8) 0.37116(18) 0.0327(9) Uani 1 1 d .
C8 C 0.69775(13) 0.0325(8) 0.59955(19) 0.0328(9) Uani 1 1 d .
C11 C 0.65843(12) 0.2458(8) 0.55983(18) 0.0291(9) Uani 1 1 d .
C15 C 0.67049(14) -0.1283(9) 0.76229(19) 0.0424(11) Uani 1 1 d .
H15A H 0.6962 -0.2895 0.7789 0.064 Uiso 1 1 calc GR
H15B H 0.6341 -0.1951 0.7519 0.064 Uiso 1 1 calc GR
H15C H 0.6836 0.0171 0.8021 0.064 Uiso 1 1 calc GR
C13 C 0.61128(12) 0.5792(7) 0.44946(17) 0.0274(8) Uani 1 1 d .
C1 C 0.60455(13) 0.6990(8) 0.38133(18) 0.0315(9) Uani 1 1 d .
C2 C 0.56392(13) 0.9057(8) 0.34309(18) 0.0345(9) Uani 1 1 d .
H2 H 0.5598 0.9870 0.2976 0.041 Uiso 1 1 calc R
C9 C 0.65404(13) 0.3686(7) 0.49080(18) 0.0302(9) Uani 1 1 d .

loop_
_atom_site_aniso_label
_atom_site_aniso_U_11
_atom_site_aniso_U_22
_atom_site_aniso_U_33
_atom_site_aniso_U_23
_atom_site_aniso_U_13
_atom_site_aniso_U_12
O4 0.0360(14) 0.058(2) 0.0340(14) -0.0009(14) 0.0142(12) 0.0120(14)
O5 0.0314(14) 0.0453(19) 0.0442(15) -0.0001(13) 0.0178(13) 0.0076(12)
O2 0.0325(14) 0.0566(19) 0.0349(13) 0.0025(13) 0.0182(12) 0.0077(13)
O3 0.0391(16) 0.058(2) 0.0381(15) 0.0024(13) 0.0239(13) 0.0099(13)
O1 0.0300(13) 0.0476(18) 0.0385(14) -0.0039(13) 0.0170(12) 0.0040(12)
C7 0.0245(19) 0.036(2) 0.045(2) -0.0007(19) 0.0132(17) -0.0018(16)
C6 0.0246(19) 0.044(3) 0.038(2) 0.002(2) 0.0114(17) -0.0040(19)
C5 0.0244(19) 0.047(3) 0.037(2) 0.001(2) 0.0147(17) -0.0023(18)
C12 0.0226(18) 0.035(2) 0.0322(19) -0.0039(18) 0.0105(16) -0.0018(17)
C10 0.0219(17) 0.036(2) 0.0299(18) -0.0049(17) 0.0138(15) -0.0009(16)
C14 0.0239(18) 0.029(2) 0.0291(18) -0.0030(16) 0.0117(16) -0.0016(16)
C4 0.0276(19) 0.039(2) 0.0312(19) -0.0027(18) 0.0155(16) 0.0009(17)
C3 0.0308(19) 0.035(2) 0.0286(18) -0.0051(18) 0.0111(17) 0.0016(18)
C8 0.0233(18) 0.037(2) 0.036(2) -0.0083(19) 0.0124(16) -0.0053(18)
C11 0.0214(17) 0.030(2) 0.0312(19) -0.0034(17) 0.0090(16) -0.0021(16)
C15 0.028(2) 0.059(3) 0.039(2) 0.013(2) 0.0151(17) 0.0073(19)
C13 0.0214(17) 0.029(2) 0.0302(18) -0.0052(17) 0.0111(15) -0.0018(16)
C1 0.0249(18) 0.042(2) 0.0309(19) -0.0078(18) 0.0159(17) -0.0052(17)
C2 0.031(2) 0.044(3) 0.0262(18) -0.0006(18) 0.0118(17) -0.0014(18)
C9 0.0213(18) 0.034(2) 0.0344(19) -0.0085(17) 0.0124(16) -0.0032(17)

loop_
_atom_type_symbol
_atom_type_description
_atom_type_scat_dispersion_real
_atom_type_scat_dispersion_imag
_atom_type_scat_source
C C 0.0033 0.0016 'International Tables Vol C Tables 4.2.6.8 and 6.1.1.4'
H H 0.0000 0.0000 'International Tables Vol C Tables 4.2.6.8 and 6.1.1.4'
O O 0.0106 0.0060 'International Tables Vol C Tables 4.2.6.8 and 6.1.1.4'

loop_
_geom_angle_atom_site_label_1
_geom_angle_atom_site_label_2
_geom_angle_atom_site_label_3
_geom_angle
C3 O4 H4 112(2)
C8 O5 H5 108(3)
C1 O3 H3 107(3)
C6 C7 H7 118.8
C6 C7 C8 122.4(4)
C8 C7 H7 118.8
C7 C6 C5 117.5(3)
C7 C6 C15 122.5(3)
C5 C6 C15 119.9(3)
C6 C5 H5A 119.4
C12 C5 C6 121.2(3)
C12 C5 H5A 119.4
C5 C12 C10 119.7(3)
C5 C12 C11 121.3(3)
C11 C12 C10 119.0(3)
O2 C10 C12 120.4(3)
O2 C10 C14 120.8(3)
C14 C10 C12 118.8(3)
C4 C14 C10 118.8(3)
C4 C14 C13 120.8(3)
C13 C14 C10 120.4(3)
C14 C4 H4A 120.0
C14 C4 C3 120.1(3)
C3 C4 H4A 120.0
O4 C3 C4 120.9(3)
C2 C3 O4 118.6(3)
C2 C3 C4 120.5(3)
O5 C8 C7 117.1(3)
O5 C8 C11 122.9(3)
C7 C8 C11 120.0(3)
C12 C11 C9 121.9(3)
C8 C11 C12 117.5(3)
C8 C11 C9 120.5(3)
C6 C15 H15A 109.5
C6 C15 H15B 109.5
C6 C15 H15C 109.5
H15A C15 H15B 109.5
H15A C15 H15C 109.5
H15B C15 H15C 109.5
C14 C13 C9 120.9(3)
C1 C13 C14 118.1(3)
C1 C13 C9 121.0(3)
O3 C1 C13 122.9(3)
O3 C1 C2 116.9(3)
C2 C1 C13 120.2(3)
C3 C2 C1 120.2(3)
C3 C2 H2 119.9
C1 C2 H2 119.9
O1 C9 C11 120.7(3)
O1 C9 C13 120.4(3)
C13 C9 C11 118.9(3)

loop_
_geom_bond_atom_site_label_1
_geom_bond_atom_site_label_2
_geom_bond_distance
O4 H4 1.03(4)
O4 C3 1.379(4)
O5 H5 0.88(4)
O5 C8 1.349(4)
O2 C10 1.229(3)
O3 H3 0.81(5)
O3 C1 1.340(4)
O1 C9 1.256(4)
C7 H7 0.9500
C7 C6 1.375(5)
C7 C8 1.393(5)
C6 C5 1.412(5)
C6 C15 1.477(5)
C5 H5A 0.9500
C5 C12 1.371(5)
C12 C10 1.493(5)
C12 C11 1.411(4)
C10 C14 1.476(5)
C14 C4 1.380(5)
C14 C13 1.413(4)
C4 H4A 0.9500
C4 C3 1.397(5)
C3 C2 1.372(4)
C8 C11 1.410(5)
C11 C9 1.459(5)
C15 H15A 0.9800
C15 H15B 0.9800
C15 H15C 0.9800
C13 C1 1.413(4)
C13 C9 1.457(5)
C1 C2 1.402(5)
C2 H2 0.9500

loop_
_geom_torsion_atom_site_label_1
_geom_torsion_atom_site_label_2
_geom_torsion_atom_site_label_3
_geom_torsion_atom_site_label_4
_geom_torsion
O4 C3 C2 C1 179.7(3)
O5 C8 C11 C12 179.5(3)
O5 C8 C11 C9 0.5(5)
O2 C10 C14 C4 -2.7(5)
O2 C10 C14 C13 176.6(3)
O3 C1 C2 C3 180.0(3)
C7 C6 C5 C12 0.3(5)
C7 C8 C11 C12 0.1(5)
C7 C8 C11 C9 -178.9(3)
C6 C7 C8 O5 -179.6(3)
C6 C7 C8 C11 -0.2(5)
C6 C5 C12 C10 179.0(3)
C6 C5 C12 C11 -0.5(5)
C5 C12 C10 O2 4.0(5)
C5 C12 C10 C14 -177.3(3)
C5 C12 C11 C8 0.2(5)
C5 C12 C11 C9 179.2(3)
C12 C10 C14 C4 178.5(3)
C12 C10 C14 C13 -2.2(5)
C12 C11 C9 O1 179.4(3)
C12 C11 C9 C13 -1.7(5)
C10 C12 C11 C8 -179.2(3)
C10 C12 C11 C9 -0.2(5)
C10 C14 C4 C3 178.3(3)
C10 C14 C13 C1 -179.6(3)
C10 C14 C13 C9 0.3(5)
C14 C4 C3 O4 -178.9(3)
C14 C4 C3 C2 1.5(5)
C14 C13 C1 O3 -179.5(3)
C14 C13 C1 C2 1.2(5)
C14 C13 C9 O1 -179.5(3)
C14 C13 C9 C11 1.7(5)
C4 C14 C13 C1 -0.3(5)
C4 C14 C13 C9 179.5(3)
C4 C3 C2 C1 -0.7(5)
C8 C7 C6 C5 0.0(5)
C8 C7 C6 C15 -179.5(3)
C8 C11 C9 O1 -1.6(5)
C8 C11 C9 C13 177.3(3)
C11 C12 C10 O2 -176.6(3)
C11 C12 C10 C14 2.2(5)
C15 C6 C5 C12 179.9(3)
C13 C14 C4 C3 -1.0(5)
C13 C1 C2 C3 -0.7(5)
C1 C13 C9 O1 0.4(5)
C1 C13 C9 C11 -178.4(3)
C9 C13 C1 O3 0.6(5)
C9 C13 C1 C2 -178.7(3)
